data_7127306
loop_
_publ_author_name
'Wang, Fang'
'Cannon, Austin T.'
'Bhattacharya, Moumita'
'Baumgarten, Robert'
'VanderLinden, Ryan T.'
'Saouma, Caroline T.'

_publ_section_title
;
 Hydrogenation and electrocatalytic reduction of carbon dioxide to formate
 with a single Co catalyst.
;
_journal_issue 81
_journal_name_full 'Chemical communications (Cambridge, England)'
_journal_page_first 12142
_journal_page_last 12145
_journal_paper_doi 10.1039/d0cc04310a
_journal_volume 56
_journal_year 2020
_chemical_formula_moiety 'C39 H52 Cl Co N P3'
_chemical_formula_sum 'C39 H52 Cl Co N P3'
_chemical_formula_weight 722.10
_space_group_crystal_system orthorhombic
_space_group_IT_number 61
_space_group_name_Hall '-P 2ac 2ab'
_space_group_name_H-M_alt 'P b c a'
_atom_sites_solution_hydrogens geom
_audit_creation_method SHELXL-2018/3
_audit_update_record
;
2020-08-10 deposited with the CCDC.	2020-09-17 downloaded from the CCDC.
;
_cell_angle_alpha 90
_cell_angle_beta 90
_cell_angle_gamma 90
_cell_formula_units_Z 8
_cell_length_a 18.5652(3)
_cell_length_b 15.3844(3)
_cell_length_c 25.5535(6)
_cell_measurement_reflns_used 9763
_cell_measurement_temperature 100(2)
_cell_measurement_theta_max 34.20
_cell_measurement_theta_min 2.34
_cell_volume 7298.4(3)
_computing_structure_refinement 'SHELXL-2018/3 (Sheldrick, 2018)'
_computing_structure_solution 'SHELXT 2014/5 (Sheldrick, 2014)'
_diffrn_ambient_temperature 100(2)
_diffrn_measured_fraction_theta_full 0.999
_diffrn_measured_fraction_theta_max 0.999
_diffrn_measurement_device_type 'BRUKER PHOTON III CPAD'
_diffrn_measurement_method '\w and \f scans'
_diffrn_radiation_type MoK\a
_diffrn_radiation_wavelength 0.71073
_diffrn_reflns_av_R_equivalents 0.0405
_diffrn_reflns_av_unetI/netI 0.0263
_diffrn_reflns_Laue_measured_fraction_full 0.999
_diffrn_reflns_Laue_measured_fraction_max 0.999
_diffrn_reflns_limit_h_max 28
_diffrn_reflns_limit_h_min -28
_diffrn_reflns_limit_k_max 24
_diffrn_reflns_limit_k_min -23
_diffrn_reflns_limit_l_max 39
_diffrn_reflns_limit_l_min -39
_diffrn_reflns_number 110493
_diffrn_reflns_point_group_measured_fraction_full 0.999
_diffrn_reflns_point_group_measured_fraction_max 0.999
_diffrn_reflns_theta_full 25.242
_diffrn_reflns_theta_max 33.728
_diffrn_reflns_theta_min 1.895
_diffrn_source 'INCATEC DIAMOND 1uS SEALED-TUBE'
_exptl_absorpt_coefficient_mu 0.704
_exptl_absorpt_correction_T_max 0.7468
_exptl_absorpt_correction_T_min 0.7105
_exptl_absorpt_correction_type multi-scan
_exptl_absorpt_process_details SADABS-2016/2
_exptl_crystal_colour orange
_exptl_crystal_density_diffrn 1.314
_exptl_crystal_description block
_exptl_crystal_F_000 3056
_exptl_crystal_size_max 0.240
_exptl_crystal_size_mid 0.190
_exptl_crystal_size_min 0.090
_refine_diff_density_max 0.518
_refine_diff_density_min -0.366
_refine_diff_density_rms 0.061
_refine_ls_extinction_method none
_refine_ls_goodness_of_fit_ref 1.026
_refine_ls_hydrogen_treatment constr
_refine_ls_matrix_type full
_refine_ls_number_parameters 414
_refine_ls_number_reflns 14567
_refine_ls_number_restraints 0
_refine_ls_restrained_S_all 1.026
_refine_ls_R_factor_all 0.0388
_refine_ls_R_factor_gt 0.0289
_refine_ls_shift/su_max 0.002
_refine_ls_shift/su_mean 0.000
_refine_ls_structure_factor_coef Fsqd
_refine_ls_weighting_details 'w=1/[\s^2^(Fo^2^)+(0.0294P)^2^+3.1335P] where P=(Fo^2^+2Fc^2^)/3'
_refine_ls_weighting_scheme calc
_refine_ls_wR_factor_gt 0.0676
_refine_ls_wR_factor_ref 0.0721
_reflns_Friedel_coverage 0.000
_reflns_number_gt 12299
_reflns_number_total 14567
_reflns_threshold_expression 'I > 2\s(I)'
_cod_data_source_file d0cc04310a2.cif
_cod_data_source_block mo-20088_Pbcs
_cod_depositor_comments
;
The following automatic conversions were performed:

data item '_exptl_absorpt_correction_type' value 'Multi-scan' was
changed to 'multi-scan' in accordance with the
/home/data/users/saulius/crontab/automatic-downloads/rss-feeds/RSC/lib/dictionaries/cif_core.dic
dictionary named 'cif_core.dic' version 2.4.2 last updated on
2011-04-26.

Automatic conversion script
Id: cif_fix_values 7556 2019-12-06 15:28:31Z antanas 

 Adding full bibliography for 7127304--7127312.cif.
;
_cod_database_code 7127306
_shelx_shelxl_version_number 2018/3
_shelx_space_group_comment
;
The symmetry employed for this shelxl refinement is uniquely defined
by the following loop, which should always be used as a source of
symmetry information in preference to the above space-group names.
They are only intended as comments.
;
_shelx_estimated_absorpt_t_min 0.849
_shelx_estimated_absorpt_t_max 0.939

loop_
_space_group_symop_operation_xyz
'x, y, z'
'x+1/2, -y+1/2, -z'
'-x, y+1/2, -z+1/2'
'-x+1/2, -y, z+1/2'
'-x, -y, -z'
'-x-1/2, y-1/2, z'
'x, -y-1/2, z-1/2'
'x-1/2, y, -z-1/2'

loop_
_atom_site_label
_atom_site_type_symbol
_atom_site_fract_x
_atom_site_fract_y
_atom_site_fract_z
_atom_site_U_iso_or_equiv
_atom_site_adp_type
_atom_site_occupancy
_atom_site_site_symmetry_order
_atom_site_calc_flag
_atom_site_refinement_flags_posn
_atom_site_refinement_flags_adp
_atom_site_refinement_flags_occupancy
_atom_site_disorder_assembly
_atom_site_disorder_group
Co1 Co 0.57531(2) 0.71724(2) 0.32917(2) 0.00999(3) Uani 1 1 d . . . . .
Cl2 Cl 0.48731(2) 0.81509(2) 0.33711(2) 0.01651(5) Uani 1 1 d . . . . .
P3 P 0.66862(2) 0.68840(2) 0.38012(2) 0.00993(4) Uani 1 1 d . . . . .
P4 P 0.54363(2) 0.57691(2) 0.33758(2) 0.01191(5) Uani 1 1 d . . . . .
P5 P 0.65604(2) 0.76163(2) 0.26801(2) 0.01042(4) Uani 1 1 d . . . . .
N7 N 0.65105(5) 0.77107(6) 0.48167(3) 0.01332(15) Uani 1 1 d . . . . .
C6 C 0.70081(5) 0.75039(6) 0.43940(4) 0.01254(16) Uani 1 1 d . . . . .
H6A H 0.741065 0.716897 0.454862 0.015 Uiso 1 1 calc R U . . .
H6AB H 0.721275 0.805986 0.426769 0.015 Uiso 1 1 calc R U . . .
C8 C 0.58726(6) 0.81807(7) 0.46340(4) 0.01748(19) Uani 1 1 d . . . . .
H8A H 0.554926 0.776655 0.445307 0.021 Uiso 1 1 calc R U . . .
H8AB H 0.602485 0.862282 0.437511 0.021 Uiso 1 1 calc R U . . .
C9 C 0.54558(5) 0.86261(7) 0.50647(4) 0.01521(17) Uani 1 1 d . . . . .
C10 C 0.57881(6) 0.89458(7) 0.55132(4) 0.01877(19) Uani 1 1 d . . . . .
H10 H 0.628810 0.884856 0.556635 0.023 Uiso 1 1 calc R U . . .
C11 C 0.53941(7) 0.94075(8) 0.58854(4) 0.0235(2) Uani 1 1 d . . . . .
H11 H 0.562463 0.961742 0.619234 0.028 Uiso 1 1 calc R U . . .
C12 C 0.46664(7) 0.95601(8) 0.58077(5) 0.0270(3) Uani 1 1 d . . . . .
H12 H 0.439721 0.987760 0.605957 0.032 Uiso 1 1 calc R U . . .
C13 C 0.43341(6) 0.92474(8) 0.53613(5) 0.0267(3) Uani 1 1 d . . . . .
H13 H 0.383642 0.935692 0.530548 0.032 Uiso 1 1 calc R U . . .
C14 C 0.47226(6) 0.87739(8) 0.49935(5) 0.0209(2) Uani 1 1 d . . . . .
H14 H 0.448661 0.855046 0.469233 0.025 Uiso 1 1 calc R U . . .
C15 C 0.63379(5) 0.69743(7) 0.51557(4) 0.01412(17) Uani 1 1 d . . . . .
H15A H 0.617264 0.648187 0.493701 0.017 Uiso 1 1 calc R U . . .
H15B H 0.593703 0.713900 0.539115 0.017 Uiso 1 1 calc R U . . .
C16 C 0.69740(5) 0.66830(7) 0.54826(4) 0.01353(16) Uani 1 1 d . . . . .
C17 C 0.70094(6) 0.58285(7) 0.56628(4) 0.01729(18) Uani 1 1 d . . . . .
H17 H 0.663443 0.543277 0.557765 0.021 Uiso 1 1 calc R U . . .
C18 C 0.75875(6) 0.55485(8) 0.59659(5) 0.0215(2) Uani 1 1 d . . . . .
H18 H 0.760427 0.496442 0.608585 0.026 Uiso 1 1 calc R U . . .
C19 C 0.81388(6) 0.61178(8) 0.60936(4) 0.0221(2) Uani 1 1 d . . . . .
H19 H 0.853462 0.592591 0.629886 0.026 Uiso 1 1 calc R U . . .
C20 C 0.81069(6) 0.69702(8) 0.59186(4) 0.0206(2) Uani 1 1 d . . . . .
H20 H 0.848213 0.736422 0.600590 0.025 Uiso 1 1 calc R U . . .
C21 C 0.75284(6) 0.72529(7) 0.56159(4) 0.01731(18) Uani 1 1 d . . . . .
H21 H 0.751157 0.783892 0.549926 0.021 Uiso 1 1 calc R U . . .
C22 C 0.66571(5) 0.57401(6) 0.40124(4) 0.01222(16) Uani 1 1 d . . . . .
C23 C 0.71419(5) 0.53633(6) 0.43656(4) 0.01479(17) Uani 1 1 d . . . . .
H23 H 0.753255 0.569745 0.449664 0.018 Uiso 1 1 calc R U . . .
C24 C 0.70585(6) 0.45063(7) 0.45268(4) 0.01773(19) Uani 1 1 d . . . . .
H24 H 0.739003 0.425790 0.476732 0.021 Uiso 1 1 calc R U . . .
C25 C 0.64884(6) 0.40129(7) 0.43351(4) 0.0197(2) Uani 1 1 d . . . . .
H25 H 0.643013 0.342736 0.444531 0.024 Uiso 1 1 calc R U . . .
C26 C 0.60048(6) 0.43756(7) 0.39831(4) 0.01835(19) Uani 1 1 d . . . . .
H26 H 0.561839 0.403465 0.385183 0.022 Uiso 1 1 calc R U . . .
C27 C 0.60815(5) 0.52408(6) 0.38195(4) 0.01348(16) Uani 1 1 d . . . . .
C28 C 0.75234(5) 0.69853(6) 0.34168(4) 0.01139(15) Uani 1 1 d . . . . .
C29 C 0.82055(5) 0.67867(7) 0.36165(4) 0.01476(17) Uani 1 1 d . . . . .
H29 H 0.824834 0.655789 0.396042 0.018 Uiso 1 1 calc R U . . .
C30 C 0.88221(5) 0.69203(7) 0.33172(4) 0.01676(18) Uani 1 1 d . . . . .
H30 H 0.928253 0.678694 0.345811 0.020 Uiso 1 1 calc R U . . .
C31 C 0.87642(5) 0.72490(7) 0.28120(4) 0.01621(18) Uani 1 1 d . . . . .
H31 H 0.918474 0.734020 0.260741 0.019 Uiso 1 1 calc R U . . .
C32 C 0.80895(5) 0.74440(6) 0.26072(4) 0.01422(17) Uani 1 1 d . . . . .
H32 H 0.805166 0.766083 0.226016 0.017 Uiso 1 1 calc R U . . .
C33 C 0.74643(5) 0.73244(6) 0.29065(4) 0.01162(15) Uani 1 1 d . . . . .
C34 C 0.53539(5) 0.49698(6) 0.28321(4) 0.01509(17) Uani 1 1 d . . . . .
H34 H 0.506088 0.446509 0.295657 0.018 Uiso 1 1 calc R U . . .
C35 C 0.60998(6) 0.46398(7) 0.26707(4) 0.0205(2) Uani 1 1 d . . . . .
H35A H 0.629148 0.425993 0.294527 0.031 Uiso 1 1 calc R U . . .
H35B H 0.642448 0.513523 0.262097 0.031 Uiso 1 1 calc R U . . .
H35C H 0.606075 0.431317 0.234270 0.031 Uiso 1 1 calc R U . . .
C36 C 0.49723(6) 0.53833(7) 0.23626(4) 0.01802(19) Uani 1 1 d . . . . .
H36A H 0.495536 0.496568 0.207329 0.027 Uiso 1 1 calc R U . . .
H36B H 0.523664 0.590314 0.225192 0.027 Uiso 1 1 calc R U . . .
H36C H 0.448061 0.554580 0.246222 0.027 Uiso 1 1 calc R U . . .
C37 C 0.45894(5) 0.56048(7) 0.37581(4) 0.01619(18) Uani 1 1 d . . . . .
H37 H 0.451832 0.496638 0.381052 0.019 Uiso 1 1 calc R U . . .
C38 C 0.46453(6) 0.60353(8) 0.42959(4) 0.0228(2) Uani 1 1 d . . . . .
H38A H 0.505406 0.578796 0.448752 0.034 Uiso 1 1 calc R U . . .
H38B H 0.420035 0.593173 0.449265 0.034 Uiso 1 1 calc R U . . .
H38C H 0.471728 0.666222 0.425234 0.034 Uiso 1 1 calc R U . . .
C39 C 0.39358(6) 0.59619(8) 0.34643(5) 0.0214(2) Uani 1 1 d . . . . .
H39A H 0.401701 0.657502 0.337869 0.032 Uiso 1 1 calc R U . . .
H39B H 0.350632 0.590915 0.368503 0.032 Uiso 1 1 calc R U . . .
H39C H 0.386510 0.563032 0.314089 0.032 Uiso 1 1 calc R U . . .
C40 C 0.65993(5) 0.74355(7) 0.19631(4) 0.01382(16) Uani 1 1 d . . . . .
H40 H 0.698545 0.781765 0.181639 0.017 Uiso 1 1 calc R U . . .
C41 C 0.67826(6) 0.64923(7) 0.18233(4) 0.01874(19) Uani 1 1 d . . . . .
H41A H 0.683986 0.643953 0.144342 0.028 Uiso 1 1 calc R U . . .
H41B H 0.639265 0.610975 0.194064 0.028 Uiso 1 1 calc R U . . .
H41C H 0.723255 0.632455 0.199662 0.028 Uiso 1 1 calc R U . . .
C42 C 0.58797(6) 0.77105(8) 0.17194(4) 0.01916(19) Uani 1 1 d . . . . .
H42A H 0.581233 0.833753 0.176611 0.029 Uiso 1 1 calc R U . . .
H42B H 0.548539 0.739777 0.189133 0.029 Uiso 1 1 calc R U . . .
H42C H 0.588152 0.757199 0.134509 0.029 Uiso 1 1 calc R U . . .
C43 C 0.65643(5) 0.88331(6) 0.27192(4) 0.01326(16) Uani 1 1 d . . . . .
H43 H 0.606011 0.902779 0.264704 0.016 Uiso 1 1 calc R U . . .
C44 C 0.67463(6) 0.91379(7) 0.32741(4) 0.01824(19) Uani 1 1 d . . . . .
H44A H 0.668495 0.976950 0.329707 0.027 Uiso 1 1 calc R U . . .
H44B H 0.724653 0.898636 0.335580 0.027 Uiso 1 1 calc R U . . .
H44C H 0.642386 0.885307 0.352471 0.027 Uiso 1 1 calc R U . . .
C45 C 0.70462(6) 0.92988(7) 0.23234(4) 0.01822(19) Uani 1 1 d . . . . .
H45A H 0.686515 0.919338 0.196884 0.027 Uiso 1 1 calc R U . . .
H45B H 0.753947 0.907711 0.235264 0.027 Uiso 1 1 calc R U . . .
H45C H 0.704308 0.992462 0.239509 0.027 Uiso 1 1 calc R U . . .

loop_
_atom_site_aniso_label
_atom_site_aniso_U_11
_atom_site_aniso_U_22
_atom_site_aniso_U_33
_atom_site_aniso_U_23
_atom_site_aniso_U_13
_atom_site_aniso_U_12
Co1 0.00922(5) 0.01018(6) 0.01055(6) -0.00005(4) 0.00053(4) 0.00039(4)
Cl2 0.01313(9) 0.01616(10) 0.02024(11) 0.00102(8) 0.00157(8) 0.00437(8)
P3 0.00998(9) 0.01053(10) 0.00927(10) 0.00011(7) 0.00050(8) 0.00031(8)
P4 0.01120(10) 0.01094(10) 0.01360(11) -0.00004(8) -0.00016(8) -0.00094(8)
P5 0.01029(10) 0.01174(10) 0.00923(10) 0.00032(8) 0.00040(8) 0.00079(8)
N7 0.0146(3) 0.0152(4) 0.0101(3) -0.0001(3) 0.0007(3) 0.0036(3)
C6 0.0131(4) 0.0134(4) 0.0111(4) -0.0012(3) 0.0000(3) -0.0005(3)
C8 0.0192(4) 0.0218(5) 0.0115(4) -0.0017(3) -0.0017(3) 0.0075(4)
C9 0.0166(4) 0.0163(4) 0.0128(4) 0.0018(3) 0.0019(3) 0.0033(3)
C10 0.0213(5) 0.0212(5) 0.0138(4) -0.0013(4) 0.0006(4) 0.0048(4)
C11 0.0353(6) 0.0203(5) 0.0150(5) 0.0004(4) 0.0059(4) 0.0064(4)
C12 0.0350(6) 0.0222(5) 0.0238(5) 0.0070(4) 0.0163(5) 0.0124(5)
C13 0.0187(5) 0.0290(6) 0.0324(6) 0.0117(5) 0.0102(5) 0.0076(4)
C14 0.0166(4) 0.0235(5) 0.0225(5) 0.0054(4) 0.0015(4) 0.0015(4)
C15 0.0136(4) 0.0168(4) 0.0119(4) 0.0004(3) -0.0001(3) -0.0001(3)
C16 0.0133(4) 0.0170(4) 0.0103(4) -0.0001(3) 0.0016(3) 0.0010(3)
C17 0.0174(4) 0.0174(4) 0.0171(4) 0.0024(3) 0.0008(4) -0.0003(4)
C18 0.0226(5) 0.0215(5) 0.0205(5) 0.0065(4) -0.0001(4) 0.0040(4)
C19 0.0184(5) 0.0304(6) 0.0174(5) 0.0037(4) -0.0027(4) 0.0045(4)
C20 0.0176(4) 0.0260(5) 0.0181(5) -0.0010(4) -0.0039(4) -0.0016(4)
C21 0.0188(4) 0.0172(4) 0.0159(4) -0.0003(3) -0.0018(4) -0.0003(4)
C22 0.0140(4) 0.0110(4) 0.0116(4) 0.0001(3) 0.0013(3) 0.0010(3)
C23 0.0160(4) 0.0150(4) 0.0134(4) 0.0001(3) -0.0005(3) 0.0023(3)
C24 0.0221(5) 0.0161(4) 0.0150(4) 0.0019(3) -0.0003(4) 0.0058(4)
C25 0.0256(5) 0.0126(4) 0.0207(5) 0.0037(4) 0.0011(4) 0.0018(4)
C26 0.0206(5) 0.0135(4) 0.0210(5) 0.0018(4) -0.0009(4) -0.0010(4)
C27 0.0144(4) 0.0121(4) 0.0139(4) 0.0007(3) -0.0003(3) 0.0007(3)
C28 0.0105(4) 0.0120(4) 0.0117(4) -0.0001(3) 0.0007(3) 0.0004(3)
C29 0.0129(4) 0.0182(4) 0.0132(4) 0.0023(3) -0.0003(3) 0.0018(3)
C30 0.0111(4) 0.0206(5) 0.0185(5) 0.0022(4) 0.0009(3) 0.0026(3)
C31 0.0118(4) 0.0189(4) 0.0179(4) 0.0022(3) 0.0032(3) 0.0012(3)
C32 0.0132(4) 0.0162(4) 0.0133(4) 0.0022(3) 0.0027(3) 0.0019(3)
C33 0.0113(4) 0.0113(4) 0.0123(4) 0.0000(3) 0.0007(3) 0.0010(3)
C34 0.0165(4) 0.0123(4) 0.0164(4) -0.0015(3) -0.0008(3) -0.0019(3)
C35 0.0216(5) 0.0194(5) 0.0204(5) -0.0027(4) 0.0011(4) 0.0049(4)
C36 0.0190(4) 0.0184(4) 0.0166(4) -0.0004(4) -0.0017(4) -0.0021(4)
C37 0.0144(4) 0.0158(4) 0.0183(4) 0.0002(3) 0.0029(3) -0.0030(3)
C38 0.0199(5) 0.0309(6) 0.0176(5) -0.0020(4) 0.0040(4) -0.0025(4)
C39 0.0128(4) 0.0272(5) 0.0241(5) -0.0017(4) 0.0012(4) -0.0023(4)
C40 0.0148(4) 0.0163(4) 0.0103(4) 0.0000(3) 0.0007(3) 0.0007(3)
C41 0.0226(5) 0.0187(5) 0.0150(4) -0.0037(3) 0.0011(4) 0.0014(4)
C42 0.0192(4) 0.0247(5) 0.0136(4) 0.0003(4) -0.0034(4) 0.0025(4)
C43 0.0137(4) 0.0122(4) 0.0139(4) 0.0008(3) 0.0005(3) 0.0013(3)
C44 0.0255(5) 0.0141(4) 0.0151(4) -0.0019(3) 0.0009(4) -0.0009(4)
C45 0.0208(5) 0.0157(4) 0.0182(5) 0.0035(4) 0.0024(4) -0.0014(4)

loop_
_atom_type_symbol
_atom_type_description
_atom_type_scat_dispersion_real
_atom_type_scat_dispersion_imag
_atom_type_scat_source
C C 0.0033 0.0016 'International Tables Vol C Tables 4.2.6.8 and 6.1.1.4'
H H 0.0000 0.0000 'International Tables Vol C Tables 4.2.6.8 and 6.1.1.4'
N N 0.0061 0.0033 'International Tables Vol C Tables 4.2.6.8 and 6.1.1.4'
Cl Cl 0.1484 0.1585 'International Tables Vol C Tables 4.2.6.8 and 6.1.1.4'
Co Co 0.3494 0.9721 'International Tables Vol C Tables 4.2.6.8 and 6.1.1.4'
P P 0.1023 0.0942 'International Tables Vol C Tables 4.2.6.8 and 6.1.1.4'

loop_
_geom_angle_atom_site_label_1
_geom_angle_atom_site_label_2
_geom_angle_atom_site_label_3
_geom_angle
_geom_angle_site_symmetry_1
_geom_angle_site_symmetry_3
_geom_angle_publ_flag
P3 Co1 Cl2 130.946(11) . . ?
P3 Co1 P4 87.478(10) . . ?
Cl2 Co1 P4 116.600(10) . . ?
P3 Co1 P5 87.045(10) . . ?
Cl2 Co1 P5 110.070(10) . . ?
P4 Co1 P5 121.829(10) . . ?
C22 P3 C28 105.16(4) . . ?
C22 P3 C6 104.89(4) . . ?
C28 P3 C6 96.77(4) . . ?
C22 P3 Co1 109.95(3) . . ?
C28 P3 Co1 109.23(3) . . ?
C6 P3 Co1 128.25(3) . . ?
C27 P4 C34 102.81(5) . . ?
C27 P4 C37 99.55(5) . . ?
C34 P4 C37 103.40(5) . . ?
C27 P4 Co1 108.24(3) . . ?
C34 P4 Co1 125.77(3) . . ?
C37 P4 Co1 113.59(3) . . ?
C33 P5 C40 103.86(4) . . ?
C33 P5 C43 102.97(4) . . ?
C40 P5 C43 101.67(4) . . ?
C33 P5 Co1 108.29(3) . . ?
C40 P5 Co1 131.35(3) . . ?
C43 P5 Co1 105.44(3) . . ?
C6 N7 C15 114.16(8) . . ?
C6 N7 C8 112.61(8) . . ?
C15 N7 C8 113.23(8) . . ?
N7 C6 P3 120.32(7) . . ?
N7 C6 H6A 107.2 . . ?
P3 C6 H6A 107.2 . . ?
N7 C6 H6AB 107.2 . . ?
P3 C6 H6AB 107.2 . . ?
H6A C6 H6AB 106.9 . . ?
N7 C8 C9 113.97(8) . . ?
N7 C8 H8A 108.8 . . ?
C9 C8 H8A 108.8 . . ?
N7 C8 H8AB 108.8 . . ?
C9 C8 H8AB 108.8 . . ?
H8A C8 H8AB 107.7 . . ?
C10 C9 C14 118.91(10) . . ?
C10 C9 C8 122.25(9) . . ?
C14 C9 C8 118.69(10) . . ?
C9 C10 C11 120.62(10) . . ?
C9 C10 H10 119.7 . . ?
C11 C10 H10 119.7 . . ?
C12 C11 C10 120.00(11) . . ?
C12 C11 H11 120.0 . . ?
C10 C11 H11 120.0 . . ?
C13 C12 C11 119.61(11) . . ?
C13 C12 H12 120.2 . . ?
C11 C12 H12 120.2 . . ?
C12 C13 C14 120.54(11) . . ?
C12 C13 H13 119.7 . . ?
C14 C13 H13 119.7 . . ?
C13 C14 C9 120.29(11) . . ?
C13 C14 H14 119.9 . . ?
C9 C14 H14 119.9 . . ?
N7 C15 C16 112.66(8) . . ?
N7 C15 H15A 109.1 . . ?
C16 C15 H15A 109.1 . . ?
N7 C15 H15B 109.1 . . ?
C16 C15 H15B 109.1 . . ?
H15A C15 H15B 107.8 . . ?
C17 C16 C21 118.52(9) . . ?
C17 C16 C15 119.86(9) . . ?
C21 C16 C15 121.62(9) . . ?
C18 C17 C16 120.78(10) . . ?
C18 C17 H17 119.6 . . ?
C16 C17 H17 119.6 . . ?
C19 C18 C17 120.32(10) . . ?
C19 C18 H18 119.8 . . ?
C17 C18 H18 119.8 . . ?
C18 C19 C20 119.35(10) . . ?
C18 C19 H19 120.3 . . ?
C20 C19 H19 120.3 . . ?
C19 C20 C21 120.47(10) . . ?
C19 C20 H20 119.8 . . ?
C21 C20 H20 119.8 . . ?
C20 C21 C16 120.55(10) . . ?
C20 C21 H21 119.7 . . ?
C16 C21 H21 119.7 . . ?
C23 C22 C27 119.25(9) . . ?
C23 C22 P3 124.45(7) . . ?
C27 C22 P3 116.22(7) . . ?
C24 C23 C22 120.81(10) . . ?
C24 C23 H23 119.6 . . ?
C22 C23 H23 119.6 . . ?
C23 C24 C25 119.85(10) . . ?
C23 C24 H24 120.1 . . ?
C25 C24 H24 120.1 . . ?
C26 C25 C24 120.05(10) . . ?
C26 C25 H25 120.0 . . ?
C24 C25 H25 120.0 . . ?
C25 C26 C27 120.61(10) . . ?
C25 C26 H26 119.7 . . ?
C27 C26 H26 119.7 . . ?
C26 C27 C22 119.42(9) . . ?
C26 C27 P4 122.50(8) . . ?
C22 C27 P4 118.04(7) . . ?
C29 C28 C33 119.28(9) . . ?
C29 C28 P3 123.35(7) . . ?
C33 C28 P3 117.29(7) . . ?
C30 C29 C28 120.77(9) . . ?
C30 C29 H29 119.6 . . ?
C28 C29 H29 119.6 . . ?
C31 C30 C29 120.02(9) . . ?
C31 C30 H30 120.0 . . ?
C29 C30 H30 120.0 . . ?
C32 C31 C30 119.84(9) . . ?
C32 C31 H31 120.1 . . ?
C30 C31 H31 120.1 . . ?
C31 C32 C33 120.80(9) . . ?
C31 C32 H32 119.6 . . ?
C33 C32 H32 119.6 . . ?
C32 C33 C28 119.28(9) . . ?
C32 C33 P5 123.66(7) . . ?
C28 C33 P5 117.04(7) . . ?
C35 C34 C36 110.19(9) . . ?
C35 C34 P4 110.21(7) . . ?
C36 C34 P4 110.38(7) . . ?
C35 C34 H34 108.7 . . ?
C36 C34 H34 108.7 . . ?
P4 C34 H34 108.7 . . ?
C34 C35 H35A 109.5 . . ?
C34 C35 H35B 109.5 . . ?
H35A C35 H35B 109.5 . . ?
C34 C35 H35C 109.5 . . ?
H35A C35 H35C 109.5 . . ?
H35B C35 H35C 109.5 . . ?
C34 C36 H36A 109.5 . . ?
C34 C36 H36B 109.5 . . ?
H36A C36 H36B 109.5 . . ?
C34 C36 H36C 109.5 . . ?
H36A C36 H36C 109.5 . . ?
H36B C36 H36C 109.5 . . ?
C39 C37 C38 109.85(9) . . ?
C39 C37 P4 111.25(7) . . ?
C38 C37 P4 110.75(7) . . ?
C39 C37 H37 108.3 . . ?
C38 C37 H37 108.3 . . ?
P4 C37 H37 108.3 . . ?
C37 C38 H38A 109.5 . . ?
C37 C38 H38B 109.5 . . ?
H38A C38 H38B 109.5 . . ?
C37 C38 H38C 109.5 . . ?
H38A C38 H38C 109.5 . . ?
H38B C38 H38C 109.5 . . ?
C37 C39 H39A 109.5 . . ?
C37 C39 H39B 109.5 . . ?
H39A C39 H39B 109.5 . . ?
C37 C39 H39C 109.5 . . ?
H39A C39 H39C 109.5 . . ?
H39B C39 H39C 109.5 . . ?
C41 C40 C42 111.10(9) . . ?
C41 C40 P5 112.38(7) . . ?
C42 C40 P5 109.01(7) . . ?
C41 C40 H40 108.1 . . ?
C42 C40 H40 108.1 . . ?
P5 C40 H40 108.1 . . ?
C40 C41 H41A 109.5 . . ?
C40 C41 H41B 109.5 . . ?
H41A C41 H41B 109.5 . . ?
C40 C41 H41C 109.5 . . ?
H41A C41 H41C 109.5 . . ?
H41B C41 H41C 109.5 . . ?
C40 C42 H42A 109.5 . . ?
C40 C42 H42B 109.5 . . ?
H42A C42 H42B 109.5 . . ?
C40 C42 H42C 109.5 . . ?
H42A C42 H42C 109.5 . . ?
H42B C42 H42C 109.5 . . ?
C45 C43 C44 109.88(8) . . ?
C45 C43 P5 115.79(7) . . ?
C44 C43 P5 110.86(7) . . ?
C45 C43 H43 106.6 . . ?
C44 C43 H43 106.6 . . ?
P5 C43 H43 106.6 . . ?
C43 C44 H44A 109.5 . . ?
C43 C44 H44B 109.5 . . ?
H44A C44 H44B 109.5 . . ?
C43 C44 H44C 109.5 . . ?
H44A C44 H44C 109.5 . . ?
H44B C44 H44C 109.5 . . ?
C43 C45 H45A 109.5 . . ?
C43 C45 H45B 109.5 . . ?
H45A C45 H45B 109.5 . . ?
C43 C45 H45C 109.5 . . ?
H45A C45 H45C 109.5 . . ?
H45B C45 H45C 109.5 . . ?

loop_
_geom_bond_atom_site_label_1
_geom_bond_atom_site_label_2
_geom_bond_distance
_geom_bond_site_symmetry_2
_geom_bond_publ_flag
Co1 P3 2.2121(3) . ?
Co1 Cl2 2.2307(3) . ?
Co1 P4 2.2479(3) . ?
Co1 P5 2.2704(3) . ?
P3 C22 1.8416(10) . ?
P3 C28 1.8452(10) . ?
P3 C6 1.8871(10) . ?
P4 C27 1.8387(10) . ?
P4 C34 1.8617(10) . ?
P4 C37 1.8683(10) . ?
P5 C33 1.8310(10) . ?
P5 C40 1.8546(10) . ?
P5 C43 1.8747(10) . ?
N7 C6 1.4566(12) . ?
N7 C15 1.4617(13) . ?
N7 C8 1.4640(13) . ?
C6 H6A 0.9900 . ?
C6 H6AB 0.9900 . ?
C8 C9 1.5099(14) . ?
C8 H8A 0.9900 . ?
C8 H8AB 0.9900 . ?
C9 C10 1.3915(15) . ?
C9 C14 1.3919(15) . ?
C10 C11 1.3944(15) . ?
C10 H10 0.9500 . ?
C11 C12 1.3856(18) . ?
C11 H11 0.9500 . ?
C12 C13 1.383(2) . ?
C12 H12 0.9500 . ?
C13 C14 1.3907(17) . ?
C13 H13 0.9500 . ?
C14 H14 0.9500 . ?
C15 C16 1.5145(14) . ?
C15 H15A 0.9900 . ?
C15 H15B 0.9900 . ?
C16 C17 1.3944(14) . ?
C16 C21 1.3944(14) . ?
C17 C18 1.3919(15) . ?
C17 H17 0.9500 . ?
C18 C19 1.3859(17) . ?
C18 H18 0.9500 . ?
C19 C20 1.3867(17) . ?
C19 H19 0.9500 . ?
C20 C21 1.3932(15) . ?
C20 H20 0.9500 . ?
C21 H21 0.9500 . ?
C22 C23 1.4003(13) . ?
C22 C27 1.4054(13) . ?
C23 C24 1.3899(14) . ?
C23 H23 0.9500 . ?
C24 C25 1.3914(16) . ?
C24 H24 0.9500 . ?
C25 C26 1.3880(15) . ?
C25 H25 0.9500 . ?
C26 C27 1.4024(14) . ?
C26 H26 0.9500 . ?
C28 C29 1.3991(13) . ?
C28 C33 1.4088(13) . ?
C29 C30 1.3919(14) . ?
C29 H29 0.9500 . ?
C30 C31 1.3906(15) . ?
C30 H30 0.9500 . ?
C31 C32 1.3903(14) . ?
C31 H31 0.9500 . ?
C32 C33 1.4021(13) . ?
C32 H32 0.9500 . ?
C34 C35 1.5315(15) . ?
C34 C36 1.5316(15) . ?
C34 H34 1.0000 . ?
C35 H35A 0.9800 . ?
C35 H35B 0.9800 . ?
C35 H35C 0.9800 . ?
C36 H36A 0.9800 . ?
C36 H36B 0.9800 . ?
C36 H36C 0.9800 . ?
C37 C39 1.5290(15) . ?
C37 C38 1.5292(16) . ?
C37 H37 1.0000 . ?
C38 H38A 0.9800 . ?
C38 H38B 0.9800 . ?
C38 H38C 0.9800 . ?
C39 H39A 0.9800 . ?
C39 H39B 0.9800 . ?
C39 H39C 0.9800 . ?
C40 C41 1.5326(14) . ?
C40 C42 1.5335(14) . ?
C40 H40 1.0000 . ?
C41 H41A 0.9800 . ?
C41 H41B 0.9800 . ?
C41 H41C 0.9800 . ?
C42 H42A 0.9800 . ?
C42 H42B 0.9800 . ?
C42 H42C 0.9800 . ?
C43 C45 1.5286(14) . ?
C43 C44 1.5313(14) . ?
C43 H43 1.0000 . ?
C44 H44A 0.9800 . ?
C44 H44B 0.9800 . ?
C44 H44C 0.9800 . ?
C45 H45A 0.9800 . ?
C45 H45B 0.9800 . ?
C45 H45C 0.9800 . ?

loop_
_geom_torsion_atom_site_label_1
_geom_torsion_atom_site_label_2
_geom_torsion_atom_site_label_3
_geom_torsion_atom_site_label_4
_geom_torsion
_geom_torsion_site_symmetry_1
_geom_torsion_site_symmetry_2
_geom_torsion_site_symmetry_3
_geom_torsion_site_symmetry_4
_geom_torsion_publ_flag
C15 N7 C6 P3 75.89(10) . . . . ?
C8 N7 C6 P3 -55.04(10) . . . . ?
C22 P3 C6 N7 -79.15(8) . . . . ?
C28 P3 C6 N7 173.15(8) . . . . ?
Co1 P3 C6 N7 52.08(9) . . . . ?
C6 N7 C8 C9 -163.46(9) . . . . ?
C15 N7 C8 C9 65.15(11) . . . . ?
N7 C8 C9 C10 30.84(14) . . . . ?
N7 C8 C9 C14 -153.66(10) . . . . ?
C14 C9 C10 C11 -0.05(16) . . . . ?
C8 C9 C10 C11 175.43(10) . . . . ?
C9 C10 C11 C12 -0.72(17) . . . . ?
C10 C11 C12 C13 0.40(18) . . . . ?
C11 C12 C13 C14 0.70(18) . . . . ?
C12 C13 C14 C9 -1.48(18) . . . . ?
C10 C9 C14 C13 1.15(16) . . . . ?
C8 C9 C14 C13 -174.50(10) . . . . ?
C6 N7 C15 C16 68.56(10) . . . . ?
C8 N7 C15 C16 -160.82(8) . . . . ?
N7 C15 C16 C17 -154.82(9) . . . . ?
N7 C15 C16 C21 25.95(13) . . . . ?
C21 C16 C17 C18 -0.44(15) . . . . ?
C15 C16 C17 C18 -179.69(10) . . . . ?
C16 C17 C18 C19 0.00(17) . . . . ?
C17 C18 C19 C20 0.34(17) . . . . ?
C18 C19 C20 C21 -0.23(17) . . . . ?
C19 C20 C21 C16 -0.21(17) . . . . ?
C17 C16 C21 C20 0.54(15) . . . . ?
C15 C16 C21 C20 179.78(10) . . . . ?
C28 P3 C22 C23 66.98(9) . . . . ?
C6 P3 C22 C23 -34.46(9) . . . . ?
Co1 P3 C22 C23 -175.54(7) . . . . ?
C28 P3 C22 C27 -116.36(8) . . . . ?
C6 P3 C22 C27 142.20(7) . . . . ?
Co1 P3 C22 C27 1.12(8) . . . . ?
C27 C22 C23 C24 -0.13(15) . . . . ?
P3 C22 C23 C24 176.43(8) . . . . ?
C22 C23 C24 C25 0.17(16) . . . . ?
C23 C24 C25 C26 0.10(16) . . . . ?
C24 C25 C26 C27 -0.40(17) . . . . ?
C25 C26 C27 C22 0.43(16) . . . . ?
C25 C26 C27 P4 -177.38(8) . . . . ?
C23 C22 C27 C26 -0.16(14) . . . . ?
P3 C22 C27 C26 -177.00(8) . . . . ?
C23 C22 C27 P4 177.74(7) . . . . ?
P3 C22 C27 P4 0.90(10) . . . . ?
C34 P4 C27 C26 -49.70(10) . . . . ?
C37 P4 C27 C26 56.51(10) . . . . ?
Co1 P4 C27 C26 175.38(8) . . . . ?
C34 P4 C27 C22 132.46(8) . . . . ?
C37 P4 C27 C22 -121.32(8) . . . . ?
Co1 P4 C27 C22 -2.46(8) . . . . ?
C22 P3 C28 C29 -57.53(9) . . . . ?
C6 P3 C28 C29 49.94(9) . . . . ?
Co1 P3 C28 C29 -175.50(8) . . . . ?
C22 P3 C28 C33 125.90(8) . . . . ?
C6 P3 C28 C33 -126.63(8) . . . . ?
Co1 P3 C28 C33 7.94(8) . . . . ?
C33 C28 C29 C30 -0.01(15) . . . . ?
P3 C28 C29 C30 -176.50(8) . . . . ?
C28 C29 C30 C31 -0.46(16) . . . . ?
C29 C30 C31 C32 0.03(16) . . . . ?
C30 C31 C32 C33 0.87(16) . . . . ?
C31 C32 C33 C28 -1.33(15) . . . . ?
C31 C32 C33 P5 176.74(8) . . . . ?
C29 C28 C33 C32 0.89(14) . . . . ?
P3 C28 C33 C32 177.60(7) . . . . ?
C29 C28 C33 P5 -177.31(7) . . . . ?
P3 C28 C33 P5 -0.60(10) . . . . ?
C40 P5 C33 C32 32.14(9) . . . . ?
C43 P5 C33 C32 -73.56(9) . . . . ?
Co1 P5 C33 C32 175.10(8) . . . . ?
C40 P5 C33 C28 -149.75(7) . . . . ?
C43 P5 C33 C28 104.55(8) . . . . ?
Co1 P5 C33 C28 -6.78(8) . . . . ?
C27 P4 C34 C35 -45.07(8) . . . . ?
C37 P4 C34 C35 -148.32(7) . . . . ?
Co1 P4 C34 C35 78.95(8) . . . . ?
C27 P4 C34 C36 -167.02(7) . . . . ?
C37 P4 C34 C36 89.74(8) . . . . ?
Co1 P4 C34 C36 -43.00(8) . . . . ?
C27 P4 C37 C39 -177.86(8) . . . . ?
C34 P4 C37 C39 -72.12(8) . . . . ?
Co1 P4 C37 C39 67.31(8) . . . . ?
C27 P4 C37 C38 59.67(8) . . . . ?
C34 P4 C37 C38 165.40(8) . . . . ?
Co1 P4 C37 C38 -55.16(8) . . . . ?
C33 P5 C40 C41 59.67(8) . . . . ?
C43 P5 C40 C41 166.35(7) . . . . ?
Co1 P5 C40 C41 -70.70(8) . . . . ?
C33 P5 C40 C42 -176.70(7) . . . . ?
C43 P5 C40 C42 -70.02(8) . . . . ?
Co1 P5 C40 C42 52.92(9) . . . . ?
C33 P5 C43 C45 69.30(8) . . . . ?
C40 P5 C43 C45 -38.07(8) . . . . ?
Co1 P5 C43 C45 -177.26(7) . . . . ?
C33 P5 C43 C44 -56.73(8) . . . . ?
C40 P5 C43 C44 -164.11(7) . . . . ?
Co1 P5 C43 C44 56.70(7) . . . . ?
